data_7712755
loop_
_publ_author_name
'Feige, Felix'
'Malaspina, Lorraine A.'
'Kleemiss, Florian'
'K\"ogel, Julius F.'
'Ketkov, Sergey Yu.'
'Hupf, Emanuel'
'Grabowsky, Simon'
'Beckmann, Jens'

_publ_section_title
;
 An Investigation into the Br\/onsted Acidity of the Perfluorinated Alkoxy
 Silanes {(F3C)3CO}3SiH and {(F6C5)3CO}2Si(Cl)H
;
_journal_name_full 'Dalton Transactions'
_journal_paper_doi 10.1039/D3DT00299C
_journal_year 2023
_chemical_formula_moiety 'C12 H1 F27.025 O3 Si1'
_chemical_formula_sum 'C12 H F27.02 O3 Si'
_chemical_formula_weight 734.69
_space_group_IT_number 147
_space_group_name_Hall '-P 3'
_space_group_name_H-M_alt 'P -3'
_symmetry_cell_setting trigonal
_symmetry_Int_Tables_number 147
_symmetry_space_group_name_Hall '-P 3'
_symmetry_space_group_name_H-M 'P -3'
_atom_sites_solution_hydrogens difmap
_audit_creation_date 2021-12-02T20:43:57-00:00
_audit_update_record
;
2023-01-23 deposited with the CCDC.	2023-04-11 downloaded from the CCDC.
;
_cell_angle_alpha 90
_cell_angle_beta 90
_cell_angle_gamma 120
_cell_formula_units_Z 2
_cell_length_a 10.4987(3)
_cell_length_b 10.4987(3)
_cell_length_c 11.6734(4)
_cell_measurement_reflns_used 9935
_cell_measurement_temperature 120(2)
_cell_measurement_theta_max 34.64
_cell_measurement_theta_min 2.24
_cell_measurement_wavelength 0.71073
_cell_volume 1114.29(6)
_computing_cell_refinement 'SAINT V8.40A integration software'
_computing_data_collection 'Bruker APEX2 software'
_computing_data_reduction 'SORTAV (Blessing, 1995)'
_computing_molecular_graphics 'Olex2 1.3 (Dolomanov et al., 2009)'
_computing_publication_material 'Olex2 1.3 (Dolomanov et al., 2009)'
_computing_structure_refinement 'SHELXL 2018/3 (Sheldrick, 2015)'
_diffrn_ambient_temperature 120.15
_diffrn_measured_fraction_theta_full 0.996
_diffrn_measured_fraction_theta_max 0.996
_diffrn_measurement_device '\k-geometry diffractometer'
_diffrn_measurement_device_type 'Bruker APEX-II'
_diffrn_measurement_method '\f or \w oscillation scans'
_diffrn_radiation_type MoK\a
_diffrn_radiation_wavelength 0.71073
_diffrn_reflns_av_R_equivalents 0.0365
_diffrn_reflns_av_unetI/netI 0.0108
_diffrn_reflns_Laue_measured_fraction_full 0.996
_diffrn_reflns_Laue_measured_fraction_max 0.996
_diffrn_reflns_limit_h_max 14
_diffrn_reflns_limit_h_min -14
_diffrn_reflns_limit_k_max 14
_diffrn_reflns_limit_k_min -14
_diffrn_reflns_limit_l_max 16
_diffrn_reflns_limit_l_min -16
_diffrn_reflns_number 53400
_diffrn_reflns_point_group_measured_fraction_full 0.996
_diffrn_reflns_point_group_measured_fraction_max 0.996
_diffrn_reflns_theta_full 25.242
_diffrn_reflns_theta_max 30.504
_diffrn_reflns_theta_min 2.84
_exptl_absorpt_coefficient_mu 0.348
_exptl_absorpt_correction_T_max 0.966
_exptl_absorpt_correction_T_min 0.92
_exptl_absorpt_correction_type multi-scan
_exptl_absorpt_process_details
;
SADABS-2016/2 - Bruker AXS area detector scaling and absorption correction
;
_exptl_crystal_colour colourless
_exptl_crystal_density_diffrn 2.19
_exptl_crystal_density_method 'not measured'
_exptl_crystal_description Block
_exptl_crystal_F_000 708
_exptl_crystal_size_max 0.29
_exptl_crystal_size_mid 0.256
_exptl_crystal_size_min 0.22
_refine_diff_density_max 0.19
_refine_diff_density_min -0.165
_refine_diff_density_rms 0.034
_refine_ls_extinction_method none
_refine_ls_goodness_of_fit_ref 1.032
_refine_ls_hydrogen_treatment refall
_refine_ls_matrix_type full
_refine_ls_number_parameters 336
_refine_ls_number_reflns 2264
_refine_ls_number_restraints 247
_refine_ls_restrained_S_all 1.148
_refine_ls_R_factor_all 0.0374
_refine_ls_R_factor_gt 0.0298
_refine_ls_shift/su_max 0.001
_refine_ls_shift/su_mean 0
_refine_ls_structure_factor_coef Fsqd
_refine_ls_weighting_details 'w=1/[\s^2^(Fo^2^)+(0.0677P)^2^+0.0160P] where P=(Fo^2^+2Fc^2^)/3'
_refine_ls_weighting_scheme calc
_refine_ls_wR_factor_gt 0.0867
_refine_ls_wR_factor_ref 0.0925
_reflns_Friedel_coverage 0
_reflns_number_gt 1881
_reflns_number_total 2264
_reflns_threshold_expression 'I > 2\s(I)'
_cod_data_source_file d3dt00299c2.cif
_cod_data_source_block FeigeF200507
_cod_original_cell_volume 1114.29(7)
_cod_database_code 7712755
_shelx_shelxl_version_number 2018/3
_olex2_refinement_description
;
        1. Twinned data refinement
 Scales: 0.501(4)
 0.499(4)
        2. Restrained distances
 Si1-H1 = Si1A-H1A
 1.458 with sigma of 0.05
 F2A-C2A \\sim F1A-C2A \\sim F3A-C2A
 with sigma of 0.02
 C4-C1 \\sim C2A-C1A \\sim C3A-C1A
 with sigma of 0.02
 F6A-C3A \\sim F5A-C3A \\sim F4A-C3A
 with sigma of 0.02
 C3-C1 \\sim C4A-C1A \\sim C2B-C1
 with sigma of 0.02
 F9-C4 \\sim F7-C4 \\sim F8-C4
 with sigma of 0.02
 C7-C1 \\sim C2A-C1A \\sim C2B-C1 \\sim C6-C1A \\sim C4A-C1A \\sim C4-C1 \\sim
        C5-C1 \\sim C3-C1 \\sim C3A-C1A
 with sigma of 0.002
 Si1A-O1A \\sim Si1-O1
 with sigma of 0.02
 F6-C3 \\sim F5-C3 \\sim F4-C3
 with sigma of 0.02
 F1-C2B \\sim F2-C2B \\sim F3-C2B
 with sigma of 0.02
 Si1A-H1A \\sim Si1-H1
 with sigma of 0.01
        3. Rigid bond restraints
 Si1A, O1A, C1A
 with sigma for 1-2 distances of 0.005 and sigma for 1-3 distances of 0.005
 F10, C7, F4A, F1A
 with sigma for 1-2 distances of 0.001 and sigma for 1-3 distances of 0.001
 F11, C6, F2A, F9
 with sigma for 1-2 distances of 0.001 and sigma for 1-3 distances of 0.001
 C1, O1, Si1
 with sigma for 1-2 distances of 0.005 and sigma for 1-3 distances of 0.005
 C3A, F6A, F5A, F4A
 with sigma for 1-2 distances of 0.005 and sigma for 1-3 distances of 0.005
 F6, C3, F5, F4
 with sigma for 1-2 distances of 0.006 and sigma for 1-3 distances of 0.006
 F13, C5, F14, F12
 with sigma for 1-2 distances of 0.001 and sigma for 1-3 distances of 0.001
        4. Uiso/Uaniso restraints and constraints
F1 \\sim F1A: within 1.7A with sigma of 0.04 and sigma for terminal atoms of
        0.08 within 1.7A
C1 \\sim C1A: within 1.7A with sigma of 0.004 and sigma for terminal atoms of
        0.004 within 1.7A
O1 \\sim O1A: within 1.7A with sigma of 0.004 and sigma for terminal atoms of
        0.004 within 1.7A
C3 \\sim C3A: within 1.7A with sigma of 0.004 and sigma for terminal atoms of
        0.004 within 1.7A
C4A \\sim C4: within 1.7A with sigma of 0.004 and sigma for terminal atoms of
        0.004 within 1.7A
C2B \\sim C2A: within 1.7A with sigma of 0.004 and sigma for terminal atoms of
        0.004 within 1.7A
Uanis(F6) \\sim Ueq, Uanis(C3) \\sim Ueq, Uanis(F4A) \\sim Ueq, Uanis(F5) \\sim
Ueq, Uanis(F5A) \\sim Ueq: with sigma of 0.01 and sigma for terminal atoms of
        0.02
Uanis(C7) \\sim Ueq: with sigma of 0.01 and sigma for terminal atoms of 0.02
Uanis(F9A) \\sim Ueq, Uanis(F9) \\sim Ueq: with sigma of 0.01 and sigma for
        terminal atoms of 0.01
Uanis(O1) \\sim Ueq, Uanis(O1A) \\sim Ueq: with sigma of 0.01 and sigma for
        terminal atoms of 0.02
Uanis(C1A) \\sim Ueq: with sigma of 0.01 and sigma for terminal atoms of 0.02
Uanis(C6) \\sim Ueq, Uanis(F11) \\sim Ueq: with sigma of 0.005 and sigma for
        terminal atoms of 0.01
Uanis(C4A) \\sim Ueq: with sigma of 0.01 and sigma for terminal atoms of 0.02
Uanis(F3) \\sim Ueq: with sigma of 0.01 and sigma for terminal atoms of 0.015
Uanis(F4) \\sim Ueq: with sigma of 0.01 and sigma for terminal atoms of 0.01
Uanis(C3A) \\sim Ueq, Uanis(F6A) \\sim Ueq: with sigma of 0.01 and sigma for
        terminal atoms of 0.01
Uanis(F7A) \\sim Ueq: with sigma of 0.01 and sigma for terminal atoms of 0.005
Uanis(F12) \\sim Ueq, Uanis(C5) \\sim Ueq, Uanis(F14) \\sim Ueq: with sigma of
        0.01 and sigma for terminal atoms of 0.02
Uanis(F10) \\sim Ueq: with sigma of 0.01 and sigma for terminal atoms of 0.02
Uanis(F8A) \\sim Ueq: with sigma of 0.01 and sigma for terminal atoms of 0.02
        Uiso(H1A) = Uiso(H1)
        5. Others
 1*[Sof(C3)+Sof(F4)+Sof(F5)+Sof(F6)+Sof(C4)+Sof(F7)+Sof(F8)+Sof(C2B)+Sof(F1)+
 Sof(F2)+Sof(F3)]+1*[Sof(C2A)+Sof(F3A)+Sof(C3A)+Sof(F5A)+Sof(F6A)+Sof(C4A)+
 Sof(F7A)+Sof(F8A)+Sof(F9A)]+1*[Sof(C6)+Sof(C7)+Sof(F10)+Sof(F11)+Sof(F12)+
 Sof(F13)+Sof(F14)+Sof(C5)]=1 with esd of 0.0001
 Sof(C3)=Sof(F4)=Sof(F5)=Sof(F6)=Sof(C4)=Sof(F7)=Sof(F8)=Sof(C2B)=Sof(F1)=
 Sof(F2)=Sof(F3)=FVAR(1)
 Sof(C2A)=Sof(F3A)=Sof(C3A)=Sof(F5A)=Sof(F6A)=Sof(C4A)=Sof(F7A)=Sof(F8A)=
 Sof(F9A)=FVAR(2)
 Sof(C6)=Sof(C7)=Sof(F10)=Sof(F11)=Sof(F12)=Sof(F13)=Sof(F14)=Sof(C5)=FVAR(3)
 Sof(O1A)=Sof(C1A)=1-FVAR(4)
 Sof(O1)=Sof(C1)=FVAR(4)
 Fixed Sof: Si1A(0.16667) F1A(0.55326) F2A(0.55326) F9(0.55326) Si1(0.16667)
 F4A(0.55326) H1A(0.16667) H1(0.16667)
 Fixed X: C5(0.614341)
 Fixed Y: C5(0.63362)
 Fixed Z: C5(0.85155)
;
_olex2_submission_special_instructions 'No special instructions were received'

loop_
_symmetry_equiv_pos_as_xyz
'x, y, z'
'-y, x-y, z'
'-x+y, -x, z'
'-x, -y, -z'
'y, -x+y, -z'
'x-y, x, -z'

loop_
_atom_site_label
_atom_site_type_symbol
_atom_site_fract_x
_atom_site_fract_y
_atom_site_fract_z
_atom_site_U_iso_or_equiv
_atom_site_adp_type
_atom_site_occupancy
_atom_site_site_symmetry_order
_atom_site_calc_flag
_atom_site_refinement_flags_posn
_atom_site_refinement_flags_adp
_atom_site_refinement_flags_occupancy
_atom_site_disorder_assembly
_atom_site_disorder_group
Si1A Si 0.666667 0.333333 0.69537(15) 0.0291(3) Uani 0.5 3 d DS TU P A 2
O1A O 0.6401(7) 0.4626(7) 0.7429(11) 0.0279(12) Uani 0.561(18) 1 d D U P A 2
C1A C 0.7050(6) 0.6154(7) 0.7380(6) 0.0332(10) Uani 0.561(18) 1 d D U P A 2
C2A C 0.8048(7) 0.6663(7) 0.6306(5) 0.0363(11) Uani 0.458(3) 1 d D U P A 2
F1A F 0.7332(4) 0.5774(7) 0.5477(3) 0.1030(17) Uani 0.5533 1 d D U P A 2
F2A F 0.9142(7) 0.6507(9) 0.6442(8) 0.0687(15) Uani 0.5533 1 d D . P A 2
F3A F 0.8302(5) 0.7963(5) 0.6045(5) 0.0815(15) Uani 0.458(3) 1 d D . P A 2
C3 C 0.5750(7) 0.6392(7) 0.7784(8) 0.0653(15) Uani 0.446(2) 1 d D U P A 1
F4 F 0.4709(7) 0.5674(7) 0.6979(7) 0.0864(15) Uani 0.446(2) 1 d D U P A 1
F5 F 0.5150(6) 0.6011(6) 0.8814(5) 0.0834(13) Uani 0.446(2) 1 d D U P A 1
F6 F 0.6229(6) 0.7840(5) 0.7690(5) 0.0577(17) Uani 0.446(2) 1 d D U P A 1
C4 C 0.8028(11) 0.6625(12) 0.8696(8) 0.055(2) Uani 0.446(2) 1 d D U P A 1
F7 F 0.7308(5) 0.5696(4) 0.9545(3) 0.0715(12) Uani 0.446(2) 1 d D . P A 1
F8 F 0.8284(6) 0.7933(6) 0.9050(4) 0.0764(14) Uani 0.446(2) 1 d D . P A 1
F9 F 0.9264(3) 0.6679(4) 0.8475(4) 0.0616(9) Uani 0.5533 1 d D U P A 1
Si1 Si 0.666667 0.333333 0.80339(14) 0.0294(3) Uani 0.5 3 d DS TU P A 1
O1 O 0.6371(11) 0.4547(10) 0.7608(15) 0.0347(17) Uani 0.439(18) 1 d D U P A 1
C1 C 0.7001(7) 0.6032(9) 0.7640(7) 0.0302(12) Uani 0.439(18) 1 d D U P A 1
C2B C 0.7921(8) 0.6863(9) 0.6576(6) 0.0487(14) Uani 0.446(2) 1 d D U P A 1
F1 F 0.7129(9) 0.6693(7) 0.5617(5) 0.105(2) Uani 0.446(2) 1 d D U P A 1
F2 F 0.8846(14) 0.6455(15) 0.6302(10) 0.110(3) Uani 0.446(2) 1 d D . P A 1
F3 F 0.8887(5) 0.8306(4) 0.6754(5) 0.0705(12) Uani 0.446(2) 1 d D U P A 1
C3A C 0.5747(5) 0.6447(6) 0.7329(6) 0.0541(13) Uani 0.458(3) 1 d D U P A 2
F4A F 0.5072(5) 0.5987(6) 0.6354(5) 0.0928(13) Uani 0.5533 1 d D U P A 2
F5A F 0.4754(5) 0.5741(6) 0.8107(8) 0.0801(17) Uani 0.458(3) 1 d D U P A 2
F6A F 0.6232(7) 0.7845(6) 0.7123(7) 0.0790(18) Uani 0.458(3) 1 d D U P A 2
C4A C 0.7953(13) 0.6838(13) 0.8485(8) 0.059(2) Uani 0.458(3) 1 d D U P A 2
F7A F 0.7174(6) 0.6637(7) 0.9373(4) 0.0872(16) Uani 0.458(3) 1 d . U P A 2
F8A F 0.8781(7) 0.8270(5) 0.8410(5) 0.0855(15) Uani 0.458(3) 1 d . U P A 2
F9A F 0.8802(5) 0.6258(4) 0.8727(3) 0.0497(8) Uani 0.458(3) 1 d . U P A 2
H1A H 0.666667 0.333333 0.579(2) 0.063(10) Uiso 0.5 3 d DS . P B 2
H1 H 0.666667 0.333333 0.920(2) 0.063(10) Uiso 0.5 3 d DS . P C 1
C6 C 0.869(2) 0.6992(17) 0.7678(15) 0.062(5) Uani 0.096(2) 1 d . U P D 3
C7 C 0.661(3) 0.664(3) 0.607(3) 0.077(7) Uani 0.096(2) 1 d . U P D 3
F10 F 0.736(3) 0.7957(17) 0.6194(18) 0.105(6) Uani 0.096(2) 1 d . U P D 3
F11 F 0.9070(19) 0.838(2) 0.7886(15) 0.060(4) Uani 0.096(2) 1 d . U P D 3
F12 F 0.479(2) 0.546(2) 0.8399(13) 0.053(3) Uani 0.096(2) 1 d . U P D 3
F13 F 0.631(2) 0.586(2) 0.9399(14) 0.102(5) Uani 0.096(2) 1 d . U P D 3
F14 F 0.623(3) 0.771(3) 0.828(3) 0.105(7) Uani 0.096(2) 1 d . U P D 3
C5 C 0.614341 0.63362 0.85155 0.066(4) Uani 0.096(2) 1 d . U P D 3

loop_
_atom_site_aniso_label
_atom_site_aniso_U_11
_atom_site_aniso_U_22
_atom_site_aniso_U_33
_atom_site_aniso_U_23
_atom_site_aniso_U_13
_atom_site_aniso_U_12
Si1A 0.0244(5) 0.0244(5) 0.0386(8) 0 0 0.0122(2)
O1A 0.0243(12) 0.0206(10) 0.043(3) 0.0055(12) 0.0023(12) 0.0142(9)
C1A 0.0350(15) 0.0193(13) 0.047(3) 0.0051(17) 0.0035(16) 0.0153(10)
C2A 0.0264(17) 0.047(2) 0.044(3) 0.014(2) 0.0153(18) 0.0246(16)
F1A 0.059(2) 0.156(4) 0.0573(16) -0.003(3) -0.0021(17) 0.026(2)
F2A 0.060(2) 0.077(3) 0.094(3) 0.046(2) 0.0408(19) 0.053(2)
F3A 0.046(2) 0.048(2) 0.140(4) 0.047(3) 0.001(2) 0.0152(17)
C3 0.045(2) 0.0287(17) 0.118(4) 0.001(3) -0.013(3) 0.0161(15)
F4 0.059(3) 0.068(3) 0.137(3) 0.009(3) -0.030(3) 0.036(2)
F5 0.047(2) 0.061(2) 0.135(3) -0.021(2) 0.029(2) 0.0209(17)
F6 0.0487(17) 0.0297(13) 0.107(5) 0.0074(18) 0.011(2) 0.0289(12)
C4 0.044(3) 0.043(4) 0.069(4) -0.018(3) -0.004(2) 0.014(2)
F7 0.086(3) 0.062(2) 0.0442(15) 0.0041(15) 0.0038(18) 0.021(2)
F8 0.075(3) 0.062(3) 0.084(2) -0.033(2) -0.004(2) 0.027(2)
F9 0.0261(13) 0.0594(19) 0.089(2) -0.0094(15) -0.0060(12) 0.0133(12)
Si1 0.0296(5) 0.0296(5) 0.0289(7) 0 0 0.0148(3)
O1 0.0326(18) 0.0240(16) 0.042(4) 0.0022(17) 0.0015(14) 0.0100(12)
C1 0.0232(14) 0.0218(16) 0.044(3) 0.0166(18) 0.0135(17) 0.0096(10)
C2B 0.040(2) 0.057(3) 0.061(3) 0.017(2) 0.018(2) 0.0328(18)
F1 0.126(5) 0.122(5) 0.082(3) 0.054(3) -0.009(3) 0.072(4)
F2 0.151(9) 0.128(6) 0.080(4) 0.052(4) 0.070(5) 0.092(7)
F3 0.0391(15) 0.0286(15) 0.127(4) 0.028(2) 0.009(2) 0.0043(12)
C3A 0.0267(12) 0.0301(14) 0.118(4) 0.002(3) -0.001(2) 0.0236(11)
F4A 0.058(2) 0.081(3) 0.156(3) 0.020(3) -0.029(2) 0.047(2)
F5A 0.0351(19) 0.052(2) 0.166(5) 0.013(3) 0.033(3) 0.0312(18)
F6A 0.060(3) 0.0373(18) 0.148(5) 0.020(3) 0.019(3) 0.0311(17)
C4A 0.057(3) 0.040(3) 0.074(4) -0.026(3) 0.002(3) 0.018(2)
F7A 0.080(3) 0.095(3) 0.070(2) -0.031(2) 0.0140(19) 0.032(2)
F8A 0.087(3) 0.037(2) 0.111(4) -0.037(2) -0.007(3) 0.015(2)
F9A 0.0397(18) 0.0438(17) 0.0527(15) -0.0167(12) -0.0197(13) 0.0112(14)
C6 0.082(8) 0.045(5) 0.045(9) -0.004(5) 0.023(7) 0.022(5)
C7 0.074(12) 0.064(6) 0.093(14) -0.018(10) 0.029(11) 0.034(7)
F10 0.136(15) 0.050(5) 0.121(11) 0.025(7) 0.018(11) 0.039(8)
F11 0.046(6) 0.039(4) 0.081(9) -0.012(5) -0.018(5) 0.009(4)
F12 0.070(5) 0.068(6) 0.049(6) -0.011(5) 0.012(4) 0.055(5)
F13 0.091(11) 0.109(11) 0.067(7) -0.016(7) -0.024(7) 0.020(11)
F14 0.110(12) 0.059(5) 0.172(16) -0.034(8) 0.019(12) 0.061(7)
C5 0.079(6) 0.053(6) 0.067(6) -0.011(5) 0.018(7) 0.034(5)

loop_
_atom_type_symbol
_atom_type_description
_atom_type_scat_dispersion_real
_atom_type_scat_dispersion_imag
_atom_type_scat_source
C C 0.0033 0.0016 'International Tables Vol C Tables 4.2.6.8 and 6.1.1.4'
H H 0 0 'International Tables Vol C Tables 4.2.6.8 and 6.1.1.4'
F F 0.0171 0.0103 'International Tables Vol C Tables 4.2.6.8 and 6.1.1.4'
O O 0.0106 0.006 'International Tables Vol C Tables 4.2.6.8 and 6.1.1.4'
Si Si 0.0817 0.0704 'International Tables Vol C Tables 4.2.6.8 and 6.1.1.4'

loop_
_geom_angle_atom_site_label_1
_geom_angle_atom_site_label_2
_geom_angle_atom_site_label_3
_geom_angle
_geom_angle_site_symmetry_1
_geom_angle_site_symmetry_3
_geom_angle_publ_flag
O1A Si1A O1A 108.8(4) 3_665 2_655 ?
O1A Si1A O1A 108.8(4) 3_665 . ?
O1A Si1A O1A 108.8(4) 2_655 . ?
O1A Si1A H1A 110.1(4) 3_665 . ?
O1A Si1A H1A 110.1(4) . . ?
O1A Si1A H1A 110.1(4) 2_655 . ?
C1A O1A Si1A 139.6(6) . . ?
O1A C1A C2A 106.7(6) . . ?
O1A C1A C3A 104.9(5) . . ?
O1A C1A C4A 109.5(7) . . ?
C2A C1A C4A 111.3(6) . . ?
C3A C1A C2A 114.4(5) . . ?
C3A C1A C4A 109.7(7) . . ?
F1A C2A C1A 108.0(5) . . ?
F2A C2A C1A 111.0(6) . . ?
F2A C2A F1A 104.0(6) . . ?
F2A C2A F3A 116.8(6) . . ?
F3A C2A C1A 107.6(5) . . ?
F3A C2A F1A 109.0(6) . . ?
F4 C3 C1 109.7(6) . . ?
F5 C3 F4 109.5(6) . . ?
F5 C3 F6 105.6(6) . . ?
F5 C3 C1 111.0(6) . . ?
F6 C3 F4 108.3(6) . . ?
F6 C3 C1 112.5(6) . . ?
F7 C4 C1 105.8(7) . . ?
F8 C4 F7 105.9(8) . . ?
F8 C4 C1 113.8(8) . . ?
F9 C4 F7 111.7(8) . . ?
F9 C4 F8 109.7(7) . . ?
F9 C4 C1 109.9(7) . . ?
O1 Si1 O1 110.0(6) 3_665 2_655 ?
O1 Si1 O1 110.0(6) 2_655 . ?
O1 Si1 O1 110.0(6) 3_665 . ?
O1 Si1 H1 108.9(6) 3_665 . ?
O1 Si1 H1 108.9(6) . . ?
O1 Si1 H1 108.9(6) 2_655 . ?
C1 O1 Si1 139.4(9) . . ?
C3 C1 C4 108.7(7) . . ?
C3 C1 C2B 108.5(6) . . ?
O1 C1 C3 107.3(6) . . ?
O1 C1 C4 109.0(8) . . ?
O1 C1 C2B 115.7(9) . . ?
C2B C1 C4 107.4(7) . . ?
F1 C2B C1 114.9(7) . . ?
F1 C2B F3 110.0(6) . . ?
F2 C2B C1 112.0(7) . . ?
F2 C2B F1 105.6(9) . . ?
F2 C2B F3 98.3(8) . . ?
F3 C2B C1 114.5(6) . . ?
F4A C3A C1A 109.4(5) . . ?
F4A C3A F6A 95.2(6) . . ?
F5A C3A C1A 113.3(5) . . ?
F5A C3A F4A 105.5(5) . . ?
F5A C3A F6A 121.2(6) . . ?
F6A C3A C1A 110.0(5) . . ?
F7A C4A C1A 114.1(9) . . ?
F7A C4A F8A 104.4(8) . . ?
F7A C4A F9A 105.8(9) . . ?
F8A C4A C1A 112.2(9) . . ?
F8A C4A F9A 109.0(9) . . ?
F9A C4A C1A 110.9(7) . . ?
F12 C5 F14 101.6(14) . . ?
F13 C5 F12 97.7(12) . . ?
F13 C5 F14 129.9(17) . . ?

loop_
_geom_bond_atom_site_label_1
_geom_bond_atom_site_label_2
_geom_bond_distance
_geom_bond_site_symmetry_2
_geom_bond_publ_flag
Si1A O1A 1.615(7) 3_665 ?
Si1A O1A 1.615(7) . ?
Si1A O1A 1.615(7) 2_655 ?
Si1A H1A 1.36(3) . ?
O1A C1A 1.395(9) . ?
C1A C2A 1.548(2) . ?
C1A C3A 1.547(2) . ?
C1A C4A 1.548(2) . ?
C2A F1A 1.292(7) . ?
C2A F2A 1.249(7) . ?
C2A F3A 1.289(7) . ?
C3 F4 1.350(8) . ?
C3 F5 1.323(9) . ?
C3 F6 1.346(7) . ?
C3 C1 1.547(2) . ?
C4 F7 1.329(11) . ?
C4 F8 1.327(10) . ?
C4 F9 1.297(11) . ?
C4 C1 1.548(2) . ?
Si1 O1 1.537(9) 2_655 ?
Si1 O1 1.537(9) . ?
Si1 O1 1.537(9) 3_665 ?
Si1 H1 1.36(3) . ?
O1 C1 1.356(12) . ?
C1 C2B 1.548(2) . ?
C2B F1 1.352(9) . ?
C2B F2 1.282(9) . ?
C2B F3 1.353(9) . ?
C3A F4A 1.299(8) . ?
C3A F5A 1.299(8) . ?
C3A F6A 1.313(7) . ?
C4A F7A 1.270(12) . ?
C4A F8A 1.310(13) . ?
C4A F9A 1.337(13) . ?
C6 F11 1.32(2) . ?
C7 F10 1.21(3) . ?
F12 C5 1.26(2) . ?
F13 C5 1.20(2) . ?
F14 C5 1.42(2) . ?

loop_
_geom_torsion_atom_site_label_1
_geom_torsion_atom_site_label_2
_geom_torsion_atom_site_label_3
_geom_torsion_atom_site_label_4
_geom_torsion
_geom_torsion_site_symmetry_1
_geom_torsion_site_symmetry_2
_geom_torsion_site_symmetry_3
_geom_torsion_site_symmetry_4
_geom_torsion_publ_flag
Si1A O1A C1A C2A 21.2(13) . . . . ?
Si1A O1A C1A C3A 143.0(10) . . . . ?
Si1A O1A C1A C4A -99.4(13) . . . . ?
O1A Si1A O1A C1A 179.1(8) 2_655 . . . ?
O1A Si1A O1A C1A 60.6(17) 3_665 . . . ?
O1A C1A C2A F1A 43.5(7) . . . . ?
O1A C1A C2A F2A -70.0(8) . . . . ?
O1A C1A C2A F3A 161.0(6) . . . . ?
O1A C1A C3A F4A -68.1(7) . . . . ?
O1A C1A C3A F5A 49.3(9) . . . . ?
O1A C1A C3A F6A -171.4(8) . . . . ?
O1A C1A C4A F7A -72.1(10) . . . . ?
O1A C1A C4A F8A 169.4(8) . . . . ?
O1A C1A C4A F9A 47.3(10) . . . . ?
C2A C1A C3A F4A 48.5(7) . . . . ?
C2A C1A C3A F5A 165.9(6) . . . . ?
C2A C1A C3A F6A -54.8(8) . . . . ?
C2A C1A C4A F7A 170.2(9) . . . . ?
C2A C1A C4A F8A 51.7(10) . . . . ?
C2A C1A C4A F9A -70.4(10) . . . . ?
C3 C1 C2B F1 -50.0(9) . . . . ?
C3 C1 C2B F2 -170.5(10) . . . . ?
C3 C1 C2B F3 78.7(8) . . . . ?
F4 C3 C1 C4 -169.6(7) . . . . ?
F4 C3 C1 O1 -51.8(10) . . . . ?
F4 C3 C1 C2B 73.8(8) . . . . ?
F5 C3 C1 C4 -48.4(8) . . . . ?
F5 C3 C1 O1 69.4(10) . . . . ?
F5 C3 C1 C2B -165.0(6) . . . . ?
F6 C3 C1 C4 69.7(8) . . . . ?
F6 C3 C1 O1 -172.5(9) . . . . ?
F6 C3 C1 C2B -46.9(9) . . . . ?
C4 C1 C2B F1 -167.4(7) . . . . ?
C4 C1 C2B F2 72.1(12) . . . . ?
C4 C1 C2B F3 -38.6(9) . . . . ?
F7 C4 C1 C3 75.4(8) . . . . ?
F7 C4 C1 O1 -41.3(10) . . . . ?
F7 C4 C1 C2B -167.4(7) . . . . ?
F8 C4 C1 C3 -40.5(10) . . . . ?
F8 C4 C1 O1 -157.2(9) . . . . ?
F8 C4 C1 C2B 76.7(9) . . . . ?
F9 C4 C1 C3 -163.9(7) . . . . ?
F9 C4 C1 O1 79.4(10) . . . . ?
F9 C4 C1 C2B -46.7(10) . . . . ?
Si1 O1 C1 C3 -141.9(15) . . . . ?
Si1 O1 C1 C4 -24.3(19) . . . . ?
Si1 O1 C1 C2B 96.8(18) . . . . ?
O1 Si1 O1 C1 -56(2) 3_665 . . . ?
O1 Si1 O1 C1 -177.1(11) 2_655 . . . ?
O1 C1 C2B F1 70.6(9) . . . . ?
O1 C1 C2B F2 -49.9(12) . . . . ?
O1 C1 C2B F3 -160.7(7) . . . . ?
C3A C1A C2A F1A -72.1(7) . . . . ?
C3A C1A C2A F2A 174.4(7) . . . . ?
C3A C1A C2A F3A 45.4(8) . . . . ?
C3A C1A C4A F7A 42.6(11) . . . . ?
C3A C1A C4A F8A -75.9(10) . . . . ?
C3A C1A C4A F9A 162.0(8) . . . . ?
C4A C1A C2A F1A 162.8(7) . . . . ?
C4A C1A C2A F2A 49.4(9) . . . . ?
C4A C1A C2A F3A -79.6(7) . . . . ?
C4A C1A C3A F4A 174.4(7) . . . . ?
C4A C1A C3A F5A -68.2(9) . . . . ?
C4A C1A C3A F6A 71.1(9) . . . . ?

loop_
_twin_individual_id
_twin_individual_mass_fraction_refined
1 0.501(4)
2 0.499(4)
